data_2214334
loop_
_publ_author_name
'Harrison, William T. A.'
'Sarojini, B. K.'
'Bindya, S.'
'Narayana, B.'
'Yathirajan, H. S.'

_publ_section_title
;
 (1<i>E</i>)-5-Amino-1,5-bis[4-(methylsulfanyl)phenyl]pent-1-en-3-one
;
_journal_coeditor_code LW2020
_journal_issue 7
_journal_name_full 'Acta Crystallographica Section E'
_journal_page_first o3142
_journal_page_last o3142
_journal_paper_doi 10.1107/S1600536807026049
_journal_volume 63
_journal_year 2007
_chemical_formula_iupac 'C19 H21 N O S2'
_chemical_formula_moiety 'C19 H21 N O S2'
_chemical_formula_sum 'C19 H21 N O S2'
_chemical_formula_weight 343.49
_chemical_name_systematic
;
(1E)-5-Amino-1,5-bis[4-(methylsulfanyl)phenyl]pent-1-en-3-one
;
_space_group_IT_number 61
_symmetry_cell_setting orthorhombic
_symmetry_space_group_name_Hall '-P 2ac 2ab'
_symmetry_space_group_name_H-M 'P b c a'
_atom_sites_solution_hydrogens geom
_atom_sites_solution_primary direct
_atom_sites_solution_secondary difmap
_audit_creation_method SHELXL-97
_cell_angle_alpha 90.00
_cell_angle_beta 90.00
_cell_angle_gamma 90.00
_cell_formula_units_Z 8
_cell_length_a 16.705(3)
_cell_length_b 5.5968(10)
_cell_length_c 37.730(7)
_cell_measurement_reflns_used 723
_cell_measurement_temperature 295(2)
_cell_measurement_theta_max 23.26
_cell_measurement_theta_min 4.41
_cell_volume 3527.5(11)
_computing_cell_refinement 'SAINT (Bruker, 1999)'
_computing_data_collection 'SMART (Bruker, 1999)'
_computing_data_reduction SAINT
_computing_molecular_graphics 'ORTEP-3 (Farrugia, 1997)'
_computing_publication_material SHELXL97
_computing_structure_refinement 'SHELXL97 (Sheldrick, 1997)'
_computing_structure_solution 'SHELXS97 (Sheldrick, 1997)'
_diffrn_ambient_temperature 295(2)
_diffrn_measured_fraction_theta_full 0.996
_diffrn_measured_fraction_theta_max 0.996
_diffrn_measurement_device_type 'Bruker SMART 1000 CCD'
_diffrn_measurement_method \w
_diffrn_radiation_monochromator graphite
_diffrn_radiation_source 'fine-focus sealed tube'
_diffrn_radiation_type MoK\a
_diffrn_radiation_wavelength 0.71073
_diffrn_reflns_av_R_equivalents 0.0731
_diffrn_reflns_av_sigmaI/netI 0.0505
_diffrn_reflns_limit_h_max 19
_diffrn_reflns_limit_h_min -20
_diffrn_reflns_limit_k_max 6
_diffrn_reflns_limit_k_min -6
_diffrn_reflns_limit_l_max 43
_diffrn_reflns_limit_l_min -45
_diffrn_reflns_number 17587
_diffrn_reflns_theta_full 25.49
_diffrn_reflns_theta_max 25.49
_diffrn_reflns_theta_min 4.25
_exptl_absorpt_coefficient_mu 0.306
_exptl_absorpt_correction_T_max 0.986
_exptl_absorpt_correction_T_min 0.888
_exptl_absorpt_correction_type multi-scan
_exptl_absorpt_process_details '(SADABS; Bruker, 1999)'
_exptl_crystal_colour orange
_exptl_crystal_density_diffrn 1.294
_exptl_crystal_density_method 'not measured'
_exptl_crystal_description slab
_exptl_crystal_F_000 1456
_exptl_crystal_size_max 0.40
_exptl_crystal_size_mid 0.20
_exptl_crystal_size_min 0.05
_refine_diff_density_max 0.231
_refine_diff_density_min -0.289
_refine_ls_extinction_method none
_refine_ls_goodness_of_fit_ref 0.914
_refine_ls_hydrogen_treatment constr
_refine_ls_matrix_type full
_refine_ls_number_parameters 232
_refine_ls_number_reflns 3278
_refine_ls_number_restraints 0
_refine_ls_restrained_S_all 0.914
_refine_ls_R_factor_all 0.1322
_refine_ls_R_factor_gt 0.0533
_refine_ls_shift/su_max 0.000
_refine_ls_shift/su_mean 0.000
_refine_ls_structure_factor_coef Fsqd
_refine_ls_weighting_details 'calc w=1/[\s^2^(Fo^2^)+(0.0713P)^2^] where P=(Fo^2^+2Fc^2^)/3'
_refine_ls_weighting_scheme calc
_refine_ls_wR_factor_gt 0.1200
_refine_ls_wR_factor_ref 0.1494
_reflns_number_gt 1465
_reflns_number_total 3278
_reflns_threshold_expression I>2\s(I)
_cod_data_source_file lw2020.cif
_cod_data_source_block I
_cod_database_code 2214334
_cod_database_fobs_code 2214334

loop_
_symmetry_equiv_pos_as_xyz
'x, y, z'
'-x+1/2, -y, z+1/2'
'-x, y+1/2, -z+1/2'
'x+1/2, -y+1/2, -z'
'-x, -y, -z'
'x-1/2, y, -z-1/2'
'x, -y-1/2, z-1/2'
'-x-1/2, y-1/2, z'

loop_
_atom_site_type_symbol
_atom_site_label
_atom_site_fract_x
_atom_site_fract_y
_atom_site_fract_z
_atom_site_U_iso_or_equiv
_atom_site_adp_type
_atom_site_calc_flag
_atom_site_refinement_flags
_atom_site_occupancy
C C1 0.5922(3) 0.5615(7) 0.37528(10) 0.0917(11) Uani d . 1
H H1 0.5662 0.6435 0.3572 0.110 Uiso calc R 1
C C2 0.5875(2) 0.6479(7) 0.40946(10) 0.0950(12) Uani d . 1
H H2 0.5578 0.7850 0.4140 0.114 Uiso calc R 1
C C3 0.6256(2) 0.5359(7) 0.43673(9) 0.0785(10) Uani d . 1
C C4 0.6685(2) 0.3312(7) 0.42919(9) 0.0847(11) Uani d . 1
H H4 0.6947 0.2505 0.4473 0.102 Uiso calc R 1
C C5 0.6728(2) 0.2448(6) 0.39472(9) 0.0777(10) Uani d . 1
H H5 0.7023 0.1074 0.3901 0.093 Uiso calc R 1
C C6 0.6343(2) 0.3585(6) 0.36719(9) 0.0695(9) Uani d . 1
C C7 0.6364(2) 0.2713(6) 0.33017(9) 0.0729(9) Uani d . 1
H H7 0.6186 0.3768 0.3128 0.087 Uiso calc R 1
C C8 0.6605(2) 0.0640(7) 0.31933(10) 0.0780(10) Uani d . 1
H H8 0.6817 -0.0376 0.3364 0.094 Uiso calc R 1
C C9 0.65773(19) -0.0279(7) 0.28275(8) 0.0696(9) Uani d . 1
C C10 0.6515(2) 0.1376(5) 0.25147(8) 0.0698(9) Uani d . 1
H H10A 0.6292 0.2887 0.2593 0.084 Uiso calc R 1
H H10B 0.7047 0.1685 0.2423 0.084 Uiso calc R 1
C C11 0.60051(19) 0.0390(6) 0.22233(7) 0.0639(8) Uani d . 1
H H11 0.6193 -0.1239 0.2177 0.077 Uiso calc R 1
C C12 0.60787(18) 0.1753(5) 0.18788(7) 0.0584(8) Uani d . 1
C C13 0.6599(2) 0.0985(6) 0.16217(9) 0.0763(10) Uani d . 1
H H13 0.6914 -0.0353 0.1665 0.092 Uiso calc R 1
C C14 0.6667(2) 0.2145(7) 0.13016(9) 0.0807(10) Uani d . 1
H H14 0.7020 0.1562 0.1132 0.097 Uiso calc R 1
C C15 0.6221(2) 0.4150(6) 0.12276(8) 0.0647(8) Uani d . 1
C C16 0.57100(19) 0.4968(6) 0.14881(9) 0.0748(9) Uani d . 1
H H16 0.5404 0.6330 0.1448 0.090 Uiso calc R 1
C C17 0.5650(2) 0.3779(6) 0.18074(8) 0.0734(9) Uani d . 1
H H17 0.5307 0.4376 0.1980 0.088 Uiso calc R 1
C C18A 0.6696(8) 0.4526(18) 0.50761(19) 0.185(6) Uani d P 0.558(10)
H H18A 0.6800 0.5275 0.5300 0.278 Uiso calc PR 0.558(10)
H H18B 0.7194 0.4056 0.4969 0.278 Uiso calc PR 0.558(10)
H H18C 0.6367 0.3142 0.5111 0.278 Uiso calc PR 0.558(10)
C C18B 0.5447(6) 0.868(2) 0.4815(2) 0.129(5) Uani d P 0.442(10)
H H18D 0.5360 0.9167 0.5056 0.194 Uiso calc PR 0.442(10)
H H18E 0.4962 0.8019 0.4721 0.194 Uiso calc PR 0.442(10)
H H18F 0.5604 1.0040 0.4677 0.194 Uiso calc PR 0.442(10)
C C19A 0.5590(4) 0.7683(11) 0.07904(14) 0.103(3) Uani d P 0.645(8)
H H19A 0.5703 0.8896 0.0963 0.154 Uiso calc PR 0.645(8)
H H19B 0.5078 0.6982 0.0839 0.154 Uiso calc PR 0.645(8)
H H19C 0.5584 0.8382 0.0558 0.154 Uiso calc PR 0.645(8)
C C19B 0.6783(9) 0.395(2) 0.0529(3) 0.142(6) Uani d P 0.355(8)
H H19D 0.7305 0.3581 0.0620 0.212 Uiso calc PR 0.355(8)
H H19E 0.6834 0.4812 0.0310 0.212 Uiso calc PR 0.355(8)
H H19F 0.6495 0.2490 0.0487 0.212 Uiso calc PR 0.355(8)
N N1 0.52006(13) 0.0200(4) 0.23479(6) 0.0664(7) Uani d . 1
H H1A 0.4895 -0.0385 0.2175 0.080 Uiso d R 1
H H1B 0.5026 0.1648 0.2408 0.080 Uiso d R 1
O O1 0.66252(17) -0.2418(5) 0.27820(6) 0.0981(8) Uani d . 1
S S1 0.62088(8) 0.6514(2) 0.48013(3) 0.1207(5) Uani d . 1
S S2 0.63084(7) 0.5537(2) 0.08090(2) 0.0983(4) Uani d . 1

loop_
_atom_site_aniso_label
_atom_site_aniso_U_11
_atom_site_aniso_U_22
_atom_site_aniso_U_33
_atom_site_aniso_U_12
_atom_site_aniso_U_13
_atom_site_aniso_U_23
C1 0.125(3) 0.075(3) 0.075(3) 0.013(2) -0.012(2) 0.004(2)
C2 0.125(3) 0.083(3) 0.077(3) 0.018(2) -0.002(2) -0.009(2)
C3 0.094(3) 0.082(2) 0.059(2) -0.001(2) 0.0011(19) 0.003(2)
C4 0.092(3) 0.100(3) 0.062(2) 0.006(2) -0.0071(19) 0.018(2)
C5 0.083(2) 0.077(2) 0.073(2) 0.0083(19) 0.005(2) 0.002(2)
C6 0.079(2) 0.073(2) 0.057(2) -0.009(2) -0.0037(18) 0.0082(18)
C7 0.080(2) 0.065(2) 0.074(2) -0.0024(19) -0.0078(19) 0.0111(19)
C8 0.084(2) 0.073(2) 0.077(3) -0.001(2) -0.0053(19) 0.016(2)
C9 0.077(2) 0.071(2) 0.061(2) -0.002(2) 0.0003(16) 0.0004(19)
C10 0.082(2) 0.066(2) 0.062(2) -0.0021(18) -0.0050(17) 0.0043(17)
C11 0.072(2) 0.068(2) 0.0519(18) -0.0042(17) 0.0032(16) -0.0025(15)
C12 0.0608(19) 0.062(2) 0.0520(18) -0.0067(17) 0.0006(16) -0.0058(16)
C13 0.079(2) 0.084(2) 0.065(2) 0.0177(19) 0.0108(18) 0.0042(19)
C14 0.080(2) 0.099(3) 0.063(2) 0.013(2) 0.0220(18) 0.000(2)
C15 0.068(2) 0.078(2) 0.0483(18) -0.0090(19) 0.0000(16) 0.0006(16)
C16 0.078(2) 0.076(2) 0.070(2) 0.0085(18) 0.0070(19) 0.004(2)
C17 0.086(2) 0.080(2) 0.0547(19) 0.007(2) 0.0187(18) -0.0008(18)
C18A 0.335(16) 0.165(9) 0.055(5) 0.048(10) -0.013(7) -0.006(5)
C18B 0.140(10) 0.155(10) 0.092(7) 0.039(8) -0.010(6) -0.011(7)
C19A 0.102(5) 0.126(5) 0.080(4) 0.002(4) -0.005(3) 0.024(4)
C19B 0.205(14) 0.172(13) 0.048(7) 0.017(11) 0.033(8) 0.020(7)
N1 0.0436(14) 0.101(2) 0.0549(14) -0.0148(13) 0.0039(11) 0.0137(15)
O1 0.140(2) 0.0674(16) 0.0873(18) 0.0104(16) -0.0053(15) 0.0060(14)
S1 0.1498(11) 0.1446(11) 0.0678(7) 0.0149(9) 0.0039(7) -0.0160(7)
S2 0.1033(8) 0.1321(10) 0.0594(6) -0.0058(7) 0.0019(5) 0.0185(6)

loop_
_atom_type_symbol
_atom_type_description
_atom_type_scat_dispersion_real
_atom_type_scat_dispersion_imag
_atom_type_scat_source
C C 0.0033 0.0016 'International Tables Vol C Tables 4.2.6.8 and 6.1.1.4'
H H 0.0000 0.0000 'International Tables Vol C Tables 4.2.6.8 and 6.1.1.4'
N N 0.0061 0.0033 'International Tables Vol C Tables 4.2.6.8 and 6.1.1.4'
O O 0.0106 0.0060 'International Tables Vol C Tables 4.2.6.8 and 6.1.1.4'
S S 0.1246 0.1234 'International Tables Vol C Tables 4.2.6.8 and 6.1.1.4'

loop_
_geom_angle_atom_site_label_1
_geom_angle_atom_site_label_2
_geom_angle_atom_site_label_3
_geom_angle
C6 C1 C2 121.9(4)
C6 C1 H1 119.0
C2 C1 H1 119.0
C3 C2 C1 121.2(4)
C3 C2 H2 119.4
C1 C2 H2 119.4
C2 C3 C4 117.9(3)
C2 C3 S1 120.8(3)
C4 C3 S1 121.3(3)
C3 C4 C5 120.6(3)
C3 C4 H4 119.7
C5 C4 H4 119.7
C6 C5 C4 121.4(3)
C6 C5 H5 119.3
C4 C5 H5 119.3
C1 C6 C5 117.0(3)
C1 C6 C7 119.8(3)
C5 C6 C7 123.2(3)
C8 C7 C6 127.0(3)
C8 C7 H7 116.5
C6 C7 H7 116.5
C7 C8 C9 126.8(3)
C7 C8 H8 116.6
C9 C8 H8 116.6
O1 C9 C8 118.4(3)
O1 C9 C10 120.1(3)
C8 C9 C10 121.5(3)
C11 C10 C9 112.9(3)
C11 C10 H10A 109.0
C9 C10 H10A 109.0
C11 C10 H10B 109.0
C9 C10 H10B 109.0
H10A C10 H10B 107.8
N1 C11 C10 108.7(2)
N1 C11 C12 113.4(3)
C10 C11 C12 113.5(3)
N1 C11 H11 106.9
C10 C11 H11 106.9
C12 C11 H11 106.9
C17 C12 C13 116.9(3)
C17 C12 C11 123.0(3)
C13 C12 C11 120.1(3)
C12 C13 C14 121.7(3)
C12 C13 H13 119.2
C14 C13 H13 119.2
C15 C14 C13 121.2(3)
C15 C14 H14 119.4
C13 C14 H14 119.4
C14 C15 C16 117.5(3)
C14 C15 S2 119.7(3)
C16 C15 S2 122.8(3)
C15 C16 C17 120.4(3)
C15 C16 H16 119.8
C17 C16 H16 119.8
C12 C17 C16 122.3(3)
C12 C17 H17 118.9
C16 C17 H17 118.9
S1 C18A H18A 109.5
S1 C18A H18B 109.5
H18A C18A H18B 109.5
S1 C18A H18C 109.5
H18A C18A H18C 109.5
H18B C18A H18C 109.5
S1 C18B H18D 109.5
S1 C18B H18E 109.5
H18D C18B H18E 109.5
S1 C18B H18F 109.5
H18D C18B H18F 109.5
H18E C18B H18F 109.5
S2 C19A H19A 109.5
S2 C19A H19B 109.5
H19A C19A H19B 109.5
S2 C19A H19C 109.5
H19A C19A H19C 109.5
H19B C19A H19C 109.5
S2 C19B H19D 109.5
S2 C19B H19E 109.5
H19D C19B H19E 109.5
S2 C19B H19F 109.5
H19D C19B H19F 109.5
H19E C19B H19F 109.5
C11 N1 H1A 109.0
C11 N1 H1B 108.9
H1A N1 H1B 109.5
C18A S1 C18B 140.2(5)
C18A S1 C3 107.5(3)
C18B S1 C3 108.2(3)
C19B S2 C19A 135.9(5)
C19B S2 C15 112.9(5)
C19A S2 C15 106.8(2)

loop_
_geom_bond_atom_site_label_1
_geom_bond_atom_site_label_2
_geom_bond_distance
C1 C6 1.370(4)
C1 C2 1.379(5)
C1 H1 0.9300
C2 C3 1.362(5)
C2 H2 0.9300
C3 C4 1.381(5)
C3 S1 1.762(3)
C4 C5 1.389(4)
C4 H4 0.9300
C5 C6 1.378(4)
C5 H5 0.9300
C6 C7 1.480(4)
C7 C8 1.294(4)
C7 H7 0.9300
C8 C9 1.473(5)
C8 H8 0.9300
C9 O1 1.212(4)
C9 C10 1.504(4)
C10 C11 1.496(4)
C10 H10A 0.9700
C10 H10B 0.9700
C11 N1 1.428(4)
C11 C12 1.512(4)
C11 H11 0.9800
C12 C17 1.367(4)
C12 C13 1.372(4)
C13 C14 1.376(4)
C13 H13 0.9300
C14 C15 1.375(4)
C14 H14 0.9300
C15 C16 1.379(4)
C15 S2 1.766(3)
C16 C17 1.380(4)
C16 H16 0.9300
C17 H17 0.9300
C18A S1 1.725(9)
C18A H18A 0.9600
C18A H18B 0.9600
C18A H18C 0.9600
C18B S1 1.758(10)
C18B H18D 0.9600
C18B H18E 0.9600
C18B H18F 0.9600
C19A S2 1.699(6)
C19A H19A 0.9600
C19A H19B 0.9600
C19A H19C 0.9600
C19B S2 1.594(12)
C19B H19D 0.9600
C19B H19E 0.9600
C19B H19F 0.9600
N1 H1A 0.8900
N1 H1B 0.8900

loop_
_geom_hbond_atom_site_label_D
_geom_hbond_atom_site_label_H
_geom_hbond_atom_site_label_A
_geom_hbond_site_symmetry_A
_geom_hbond_distance_DH
_geom_hbond_distance_HA
_geom_hbond_distance_DA
_geom_hbond_angle_DHA
N1 H1B N1 3_655 0.89 2.22 3.0981(19) 167

loop_
_geom_torsion_atom_site_label_1
_geom_torsion_atom_site_label_2
_geom_torsion_atom_site_label_3
_geom_torsion_atom_site_label_4
_geom_torsion
C6 C1 C2 C3 0.9(6)
C1 C2 C3 C4 -0.7(6)
C1 C2 C3 S1 178.6(3)
C2 C3 C4 C5 0.5(5)
S1 C3 C4 C5 -178.8(3)
C3 C4 C5 C6 -0.5(5)
C2 C1 C6 C5 -0.9(5)
C2 C1 C6 C7 179.0(4)
C4 C5 C6 C1 0.6(5)
C4 C5 C6 C7 -179.3(3)
C1 C6 C7 C8 -166.6(4)
C5 C6 C7 C8 13.3(5)
C6 C7 C8 C9 175.8(3)
C7 C8 C9 O1 -161.0(4)
C7 C8 C9 C10 20.7(5)
O1 C9 C10 C11 38.2(4)
C8 C9 C10 C11 -143.5(3)
C9 C10 C11 N1 65.4(3)
C9 C10 C11 C12 -167.4(3)
N1 C11 C12 C17 40.8(4)
C10 C11 C12 C17 -84.0(4)
N1 C11 C12 C13 -139.8(3)
C10 C11 C12 C13 95.4(4)
C17 C12 C13 C14 -2.3(5)
C11 C12 C13 C14 178.3(3)
C12 C13 C14 C15 0.9(5)
C13 C14 C15 C16 0.7(5)
C13 C14 C15 S2 -178.4(3)
C14 C15 C16 C17 -0.7(5)
S2 C15 C16 C17 178.4(3)
C13 C12 C17 C16 2.3(5)
C11 C12 C17 C16 -178.3(3)
C15 C16 C17 C12 -0.8(5)
C2 C3 S1 C18A 175.8(5)
C4 C3 S1 C18A -4.9(6)
C2 C3 S1 C18B 13.6(5)
C4 C3 S1 C18B -167.1(5)
C14 C15 S2 C19B 11.9(7)
C16 C15 S2 C19B -167.2(7)
C14 C15 S2 C19A 172.4(3)
C16 C15 S2 C19A -6.7(4)
